data_7702288
loop_
_publ_author_name
'Cai-Ming Liu'
'Song Gao'
'Huai-Ming Hu'
'Xianglin Jin'
'Hui-Zhong Kou'

_publ_section_title
;
 Hydrothermal syntheses and crystal structures of two-dimensional (2D)
 layered vanadium oxide complexes: M(bipy)(H2O)V2O6 (M = Ni, Co, bipy =
 bipyridine) and [Ni(bipy)2V6O17]
;
_journal_name_full 'Journal of the Chemical Society, Dalton Transactions'
_journal_page_first 598
_journal_page_last 601
_journal_paper_doi 10.1039/B105700F
_journal_year 2002
_chemical_formula_sum 'C40 H32 N8 Ni2 O17 V6'
_chemical_formula_weight 1319.80
_space_group_IT_number 14
_space_group_name_Hall '-P 2ybc'
_space_group_name_H-M_alt 'P 1 21/c 1'
_symmetry_cell_setting monoclinic
_symmetry_space_group_name_H-M 'P 1 21/c 1'
_atom_sites_solution_hydrogens geom
_atom_sites_solution_primary direct
_atom_sites_solution_secondary difmap
_cell_angle_alpha 90.00
_cell_angle_beta 92.01(3)
_cell_angle_gamma 90.00
_cell_formula_units_Z 2
_cell_length_a 15.503(3)
_cell_length_b 14.748(3)
_cell_length_c 10.467(2)
_cell_measurement_temperature 293(2)
_cell_volume 2391.7(8)
_computing_cell_refinement
;
Molecular Structure Corporation(1994)
MSC/AFC Diffractometer Control Software
MSC, 3200 Research Forest Drive, The Woodlands, TX 77381, USA
;
_computing_data_collection
;
Molecular Structure Corporation(1994)
MSC/AFC Diffractometer Control Software
MSC, 3200 Research Forest Drive, The Woodlands, TX 77381, USA
;
_computing_data_reduction
;
Molecular Structure Corporation(1994)
MSC/AFC Diffractometer Control Software
MSC, 3200 Research Forest Drive, The Woodlands, TX 77381, USA
;
_computing_molecular_graphics
;
Interactive Molecular Graphics XP, Virsion
4.2 for MSDOS (1990), Siemens Analytical
X-ray Instruments Inc., Madison, Wisconsin, USA.
;
_computing_publication_material 'SHELXL-97 (Sheldrick, 1997)'
_computing_structure_refinement 'SHELXL-97 (Sheldrick, 1997)'
_computing_structure_solution 'SHELXS-97 (Sheldrick, 1990)'
_diffrn_ambient_temperature 293(2)
_diffrn_detector_area_resol_mean '100x100 microns'
_diffrn_measured_fraction_theta_full 0.998
_diffrn_measured_fraction_theta_max 0.998
_diffrn_measurement_device_type 'Rigaku RAXIS RAPID IP'
_diffrn_measurement_method Dscillation
_diffrn_radiation_monochromator graphite
_diffrn_radiation_source 'fine-focus sealed tube'
_diffrn_radiation_type MoK\a
_diffrn_radiation_wavelength 0.71073
_diffrn_reflns_av_R_equivalents 0.0000
_diffrn_reflns_av_sigmaI/netI 0.0435
_diffrn_reflns_limit_h_max 20
_diffrn_reflns_limit_h_min -20
_diffrn_reflns_limit_k_max 0
_diffrn_reflns_limit_k_min -19
_diffrn_reflns_limit_l_max 13
_diffrn_reflns_limit_l_min 0
_diffrn_reflns_number 5473
_diffrn_reflns_theta_full 27.48
_diffrn_reflns_theta_max 27.48
_diffrn_reflns_theta_min 2.39
_exptl_absorpt_coefficient_mu 1.968
_exptl_absorpt_correction_T_max 1.1705
_exptl_absorpt_correction_T_min 0.8812
_exptl_absorpt_correction_type 'ABSCOR by T. Higashi'
_exptl_crystal_colour 'dark brown'
_exptl_crystal_density_diffrn 1.833
_exptl_crystal_density_method 'not measured'
_exptl_crystal_description block
_exptl_crystal_F_000 1316
_exptl_crystal_size_max 0.10
_exptl_crystal_size_mid 0.10
_exptl_crystal_size_min 0.10
_refine_diff_density_max 0.810
_refine_diff_density_min -1.265
_refine_diff_density_rms 0.105
_refine_ls_extinction_method none
_refine_ls_goodness_of_fit_ref 1.041
_refine_ls_hydrogen_treatment mixed
_refine_ls_matrix_type full
_refine_ls_number_parameters 331
_refine_ls_number_reflns 5473
_refine_ls_number_restraints 0
_refine_ls_restrained_S_all 1.041
_refine_ls_R_factor_all 0.0597
_refine_ls_R_factor_gt 0.0276
_refine_ls_shift/su_max 0.001
_refine_ls_shift/su_mean 0.000
_refine_ls_structure_factor_coef Fsqd
_refine_ls_weighting_details 'calc w=1/[\s^2^(Fo^2^)+(0.0350P)^2^+0.0000P] where P=(Fo^2^+2Fc^2^)/3'
_refine_ls_weighting_scheme calc
_refine_ls_wR_factor_gt 0.0613
_refine_ls_wR_factor_ref 0.0692
_reflns_number_gt 3859
_reflns_number_total 5473
_reflns_threshold_expression >2sigma(I)
_cod_data_source_file b105700f.cif
_cod_data_source_block compound_2
_cod_depositor_comments
;
The following automatic conversions were performed:

data item '_symmetry_cell_setting' value 'Monoclinic' was changed to
'monoclinic' in accordance with the built-in table derived from the
CIF Core dictionary named 'cif_core.dic' version 2.4.5 last updated
on 2014-11-21.

Automatic conversion script
Id: cif_fix_values 6909 2019-04-08 15:41:33Z antanas 
;
_cod_original_sg_symbol_H-M P2(1)/c
_cod_database_code 7702288

loop_
_symmetry_equiv_pos_as_xyz
'x, y, z'
'-x, y+1/2, -z+1/2'
'-x, -y, -z'
'x, -y-1/2, z-1/2'

loop_
_atom_site_label
_atom_site_type_symbol
_atom_site_fract_x
_atom_site_fract_y
_atom_site_fract_z
_atom_site_U_iso_or_equiv
_atom_site_adp_type
_atom_site_occupancy
_atom_site_symmetry_multiplicity
_atom_site_calc_flag
_atom_site_refinement_flags
_atom_site_disorder_assembly
_atom_site_disorder_group
Ni1 Ni 0.233168(17) 0.020928(19) 0.70081(3) 0.02456(8) Uani 1 1 d . . .
V1 V 0.31298(2) -0.19855(3) 0.81429(3) 0.02293(9) Uani 1 1 d . . .
V2 V 0.25046(2) -0.14324(3) 1.10418(3) 0.02698(10) Uani 1 1 d . . .
V3 V 0.08534(2) -0.05783(3) 0.92480(4) 0.02545(10) Uani 1 1 d . . .
N1 N 0.15101(11) -0.03180(13) 0.56144(18) 0.0272(4) Uani 1 1 d . . .
N2 N 0.17767(12) 0.13840(13) 0.62506(19) 0.0311(4) Uani 1 1 d . . .
N3 N 0.33473(12) 0.03804(14) 0.57154(18) 0.0320(5) Uani 1 1 d . . .
N4 N 0.32605(12) 0.08354(13) 0.81563(18) 0.0299(4) Uani 1 1 d . . .
O1 O 0.41313(10) -0.21090(13) 0.78375(17) 0.0428(5) Uani 1 1 d . . .
O2 O 0.27749(11) -0.10231(12) 0.75782(17) 0.0426(4) Uani 1 1 d . . .
O3 O 0.24997(12) -0.28954(12) 0.74155(16) 0.0417(4) Uani 1 1 d . . .
O4 O 0.30480(12) -0.20035(15) 0.98611(16) 0.0498(5) Uani 1 1 d . . .
O5 O 0.29799(19) -0.05121(16) 1.1371(2) 0.0847(9) Uani 1 1 d . . .
O6 O 0.14598(12) -0.12104(15) 1.04692(18) 0.0561(6) Uani 1 1 d . . .
O7 O 0.14681(10) 0.01425(11) 0.84842(16) 0.0343(4) Uani 1 1 d . . .
O8 O 0.04686(13) -0.13070(13) 0.82338(19) 0.0506(5) Uani 1 1 d . . .
O9 O 0.0000 0.0000 1.0000 0.0551(8) Uani 1 2 d S . .
C1 C 0.14092(14) -0.12001(17) 0.5353(2) 0.0335(6) Uani 1 1 d . . .
H1B H 0.1634 -0.1623 0.5934 0.040 Uiso 1 1 calc R . .
C2 C 0.09830(15) -0.15079(19) 0.4254(2) 0.0389(6) Uani 1 1 d . . .
H2A H 0.0921 -0.2126 0.4098 0.047 Uiso 1 1 calc R . .
C3 C 0.06556(16) -0.0886(2) 0.3402(2) 0.0454(7) Uani 1 1 d . . .
H3B H 0.0378 -0.1075 0.2647 0.054 Uiso 1 1 calc R . .
C4 C 0.07402(16) 0.0027(2) 0.3671(2) 0.0416(6) Uani 1 1 d . . .
H4A H 0.0509 0.0457 0.3107 0.050 Uiso 1 1 calc R . .
C5 C 0.11702(14) 0.02954(17) 0.4785(2) 0.0303(5) Uani 1 1 d . . .
C6 C 0.12879(14) 0.12512(16) 0.5167(2) 0.0312(5) Uani 1 1 d . . .
C7 C 0.09231(17) 0.19717(19) 0.4497(3) 0.0439(7) Uani 1 1 d . . .
H7A H 0.0594 0.1871 0.3750 0.053 Uiso 1 1 calc R . .
C8 C 0.1053(2) 0.2841(2) 0.4950(3) 0.0532(8) Uani 1 1 d . . .
H8B H 0.0816 0.3333 0.4509 0.064 Uiso 1 1 calc R . .
C9 C 0.1536(2) 0.29702(19) 0.6056(3) 0.0535(8) Uani 1 1 d . . .
H9B H 0.1625 0.3551 0.6382 0.064 Uiso 1 1 calc R . .
C10 C 0.18866(17) 0.22280(17) 0.6675(3) 0.0415(6) Uani 1 1 d . . .
H10A H 0.2215 0.2320 0.7424 0.050 Uiso 1 1 calc R . .
C11 C 0.33426(16) 0.0173(2) 0.4475(2) 0.0403(6) Uani 1 1 d . . .
H11A H 0.2900 -0.0192 0.4142 0.048 Uiso 1 1 calc R . .
C12 C 0.39618(18) 0.0473(2) 0.3666(3) 0.0521(8) Uani 1 1 d . . .
H12A H 0.3936 0.0314 0.2805 0.063 Uiso 1 1 calc R . .
C13 C 0.46202(19) 0.1012(2) 0.4150(3) 0.0550(8) Uani 1 1 d . . .
H13A H 0.5040 0.1235 0.3620 0.066 Uiso 1 1 calc R . .
C14 C 0.46452(17) 0.1214(2) 0.5432(3) 0.0487(7) Uani 1 1 d . . .
H14A H 0.5085 0.1575 0.5782 0.058 Uiso 1 1 calc R . .
C15 C 0.40097(15) 0.08740(17) 0.6200(2) 0.0346(5) Uani 1 1 d . . .
C16 C 0.40069(15) 0.10330(17) 0.7594(2) 0.0338(5) Uani 1 1 d . . .
C17 C 0.47261(17) 0.1328(2) 0.8292(3) 0.0507(7) Uani 1 1 d . . .
H17A H 0.5244 0.1433 0.7894 0.061 Uiso 1 1 calc R . .
C18 C 0.4662(2) 0.1466(2) 0.9589(3) 0.0598(9) Uani 1 1 d . . .
H18A H 0.5133 0.1678 1.0075 0.072 Uiso 1 1 calc R . .
C19 C 0.3898(2) 0.1286(2) 1.0152(3) 0.0539(8) Uani 1 1 d . . .
H19A H 0.3841 0.1380 1.1024 0.065 Uiso 1 1 calc R . .
C20 C 0.32136(18) 0.09656(19) 0.9411(2) 0.0405(6) Uani 1 1 d . . .
H20A H 0.2698 0.0834 0.9801 0.049 Uiso 1 1 calc R . .

loop_
_atom_site_aniso_label
_atom_site_aniso_U_11
_atom_site_aniso_U_22
_atom_site_aniso_U_33
_atom_site_aniso_U_23
_atom_site_aniso_U_13
_atom_site_aniso_U_12
Ni1 0.02359(14) 0.02385(16) 0.02618(15) 0.00105(13) 0.00016(11) -0.00181(12)
V1 0.02266(17) 0.0263(2) 0.01975(18) -0.00314(16) -0.00041(13) 0.00303(15)
V2 0.0338(2) 0.0269(2) 0.02004(19) -0.00003(17) -0.00210(15) -0.00052(17)
V3 0.01934(17) 0.0258(2) 0.0314(2) 0.00632(17) 0.00318(14) 0.00495(15)
N1 0.0231(9) 0.0278(11) 0.0305(10) 0.0024(9) -0.0019(7) -0.0003(8)
N2 0.0339(10) 0.0263(11) 0.0337(11) 0.0031(9) 0.0079(8) 0.0012(9)
N3 0.0284(9) 0.0380(12) 0.0298(10) -0.0003(9) 0.0031(8) -0.0036(9)
N4 0.0317(10) 0.0285(11) 0.0295(10) 0.0014(9) -0.0005(8) -0.0051(8)
O1 0.0280(8) 0.0589(13) 0.0419(10) -0.0033(9) 0.0061(7) 0.0044(8)
O2 0.0540(11) 0.0308(10) 0.0417(10) 0.0000(8) -0.0161(8) 0.0083(9)
O3 0.0503(10) 0.0444(11) 0.0309(9) -0.0100(8) 0.0069(8) -0.0199(9)
O4 0.0534(11) 0.0749(14) 0.0212(9) -0.0043(9) 0.0020(8) 0.0176(11)
O5 0.140(2) 0.0523(14) 0.0598(14) 0.0014(12) -0.0232(15) -0.0487(16)
O6 0.0421(10) 0.0812(16) 0.0451(11) 0.0270(11) 0.0042(9) 0.0247(11)
O7 0.0330(8) 0.0361(10) 0.0345(9) 0.0030(8) 0.0088(7) -0.0035(7)
O8 0.0588(11) 0.0363(11) 0.0560(12) 0.0017(10) -0.0093(10) -0.0105(9)
O9 0.0379(14) 0.0516(17) 0.078(2) 0.0173(16) 0.0277(14) 0.0207(13)
C1 0.0283(11) 0.0314(14) 0.0403(14) 0.0016(11) -0.0035(10) 0.0000(10)
C2 0.0341(12) 0.0404(15) 0.0423(15) -0.0112(13) 0.0014(11) -0.0049(11)
C3 0.0400(14) 0.063(2) 0.0322(14) -0.0088(14) -0.0045(11) -0.0042(13)
C4 0.0377(14) 0.0542(18) 0.0324(13) 0.0091(13) -0.0041(11) 0.0015(12)
C5 0.0248(10) 0.0366(14) 0.0296(12) 0.0075(11) 0.0029(9) 0.0010(10)
C6 0.0268(11) 0.0328(13) 0.0344(13) 0.0107(11) 0.0086(9) 0.0024(10)
C7 0.0414(14) 0.0422(16) 0.0483(16) 0.0180(13) 0.0048(12) 0.0091(12)
C8 0.0601(18) 0.0410(18) 0.060(2) 0.0191(15) 0.0181(15) 0.0190(15)
C9 0.071(2) 0.0265(15) 0.065(2) 0.0041(14) 0.0280(17) 0.0094(14)
C10 0.0509(15) 0.0296(14) 0.0449(16) -0.0001(12) 0.0137(12) -0.0011(12)
C11 0.0360(13) 0.0542(17) 0.0307(13) -0.0066(13) 0.0017(10) -0.0026(13)
C12 0.0531(16) 0.070(2) 0.0341(14) -0.0010(15) 0.0110(12) -0.0036(16)
C13 0.0551(17) 0.065(2) 0.0465(17) 0.0081(16) 0.0207(14) -0.0117(16)
C14 0.0413(14) 0.0530(18) 0.0522(17) 0.0009(14) 0.0085(12) -0.0180(14)
C15 0.0312(11) 0.0356(14) 0.0371(13) 0.0010(12) 0.0041(10) -0.0048(11)
C16 0.0340(12) 0.0306(13) 0.0364(13) 0.0005(11) -0.0018(10) -0.0068(10)
C17 0.0375(14) 0.060(2) 0.0537(18) 0.0003(15) -0.0065(12) -0.0178(14)
C18 0.0622(19) 0.066(2) 0.0495(18) -0.0013(16) -0.0244(15) -0.0239(17)
C19 0.073(2) 0.058(2) 0.0300(14) -0.0017(14) -0.0108(14) -0.0166(17)
C20 0.0494(15) 0.0433(16) 0.0287(13) 0.0003(12) 0.0019(11) -0.0094(13)

loop_
_atom_type_symbol
_atom_type_description
_atom_type_scat_dispersion_real
_atom_type_scat_dispersion_imag
_atom_type_scat_source
C C 0.0033 0.0016 'International Tables Vol C Tables 4.2.6.8 and 6.1.1.4'
H H 0.0000 0.0000 'International Tables Vol C Tables 4.2.6.8 and 6.1.1.4'
N N 0.0061 0.0033 'International Tables Vol C Tables 4.2.6.8 and 6.1.1.4'
O O 0.0106 0.0060 'International Tables Vol C Tables 4.2.6.8 and 6.1.1.4'
V V 0.3005 0.5294 'International Tables Vol C Tables 4.2.6.8 and 6.1.1.4'
Ni Ni 0.3393 1.1124 'International Tables Vol C Tables 4.2.6.8 and 6.1.1.4'

loop_
_geom_angle_atom_site_label_1
_geom_angle_atom_site_label_2
_geom_angle_atom_site_label_3
_geom_angle
_geom_angle_site_symmetry_1
_geom_angle_site_symmetry_3
O2 Ni1 N1 93.72(7) . .
O2 Ni1 N4 90.42(8) . .
N1 Ni1 N4 170.43(8) . .
O2 Ni1 N2 172.58(7) . .
N1 Ni1 N2 78.86(8) . .
N4 Ni1 N2 96.91(8) . .
O2 Ni1 O7 87.66(7) . .
N1 Ni1 O7 96.33(7) . .
N4 Ni1 O7 92.45(7) . .
N2 Ni1 O7 93.10(7) . .
O2 Ni1 N3 92.45(8) . .
N1 Ni1 N3 92.72(7) . .
N4 Ni1 N3 78.47(8) . .
N2 Ni1 N3 87.95(8) . .
O7 Ni1 N3 170.92(7) . .
O1 V1 O2 110.10(10) . .
O1 V1 O4 107.35(9) . .
O2 V1 O4 109.87(9) . .
O1 V1 O3 110.06(9) . .
O2 V1 O3 108.86(9) . .
O4 V1 O3 110.59(9) . .
O5 V2 O4 109.77(13) . .
O5 V2 O6 109.63(13) . .
O4 V2 O6 108.37(10) . .
O5 V2 O3 108.91(11) . 4_556
O4 V2 O3 109.06(9) . 4_556
O6 V2 O3 111.09(9) . 4_556
O8 V3 O7 108.48(10) . .
O8 V3 O9 110.33(8) . .
O7 V3 O9 110.84(6) . .
O8 V3 O6 106.97(11) . .
O7 V3 O6 112.17(9) . .
O9 V3 O6 107.99(7) . .
C1 N1 C5 118.7(2) . .
C1 N1 Ni1 125.32(16) . .
C5 N1 Ni1 114.95(15) . .
C10 N2 C6 118.4(2) . .
C10 N2 Ni1 127.28(18) . .
C6 N2 Ni1 114.23(16) . .
C11 N3 C15 118.0(2) . .
C11 N3 Ni1 127.82(17) . .
C15 N3 Ni1 113.39(16) . .
C20 N4 C16 118.5(2) . .
C20 N4 Ni1 125.33(17) . .
C16 N4 Ni1 115.76(16) . .
V1 O2 Ni1 175.81(11) . .
V2 O3 V1 138.46(10) 4 .
V2 O4 V1 138.87(12) . .
V2 O6 V3 142.37(12) . .
V3 O7 Ni1 141.83(10) . .
V3 O9 V3 180.00(2) 3_557 .
N1 C1 C2 122.6(2) . .
C3 C2 C1 118.6(3) . .
C2 C3 C4 119.5(2) . .
C5 C4 C3 119.4(2) . .
N1 C5 C4 121.2(2) . .
N1 C5 C6 115.1(2) . .
C4 C5 C6 123.7(2) . .
N2 C6 C7 121.3(2) . .
N2 C6 C5 115.2(2) . .
C7 C6 C5 123.5(2) . .
C8 C7 C6 119.2(3) . .
C9 C8 C7 119.3(3) . .
C8 C9 C10 118.9(3) . .
N2 C10 C9 122.9(3) . .
N3 C11 C12 123.1(3) . .
C11 C12 C13 118.9(3) . .
C14 C13 C12 118.7(3) . .
C13 C14 C15 119.5(3) . .
N3 C15 C14 121.7(2) . .
N3 C15 C16 115.5(2) . .
C14 C15 C16 122.8(2) . .
N4 C16 C17 121.7(2) . .
N4 C16 C15 115.4(2) . .
C17 C16 C15 122.8(2) . .
C18 C17 C16 118.8(3) . .
C19 C18 C17 119.3(3) . .
C18 C19 C20 119.0(3) . .
N4 C20 C19 122.6(3) . .

loop_
_geom_bond_atom_site_label_1
_geom_bond_atom_site_label_2
_geom_bond_distance
_geom_bond_site_symmetry_2
Ni1 O2 2.0255(17) .
Ni1 N1 2.0553(19) .
Ni1 N4 2.0614(19) .
Ni1 N2 2.079(2) .
Ni1 O7 2.0820(17) .
Ni1 N3 2.127(2) .
V1 O1 1.6065(16) .
V1 O2 1.6261(17) .
V1 O4 1.8076(17) .
V1 O3 1.8117(17) .
V2 O5 1.577(2) .
V2 O4 1.7377(18) .
V2 O6 1.7384(18) .
V2 O3 1.7467(17) 4_556
V3 O8 1.610(2) .
V3 O7 1.6526(16) .
V3 O9 1.7805(5) .
V3 O6 1.8172(18) .
N1 C1 1.337(3) .
N1 C5 1.349(3) .
N2 C10 1.331(3) .
N2 C6 1.356(3) .
N3 C11 1.334(3) .
N3 C15 1.344(3) .
N4 C20 1.331(3) .
N4 C16 1.349(3) .
O3 V2 1.7467(17) 4
O9 V3 1.7805(5) 3_557
C1 C2 1.384(3) .
C2 C3 1.365(4) .
C3 C4 1.380(4) .
C4 C5 1.380(3) .
C5 C6 1.475(3) .
C6 C7 1.383(3) .
C7 C8 1.379(4) .
C8 C9 1.370(5) .
C9 C10 1.374(4) .
C11 C12 1.376(4) .
C12 C13 1.376(4) .
C13 C14 1.374(4) .
C14 C15 1.387(3) .
C15 C16 1.477(3) .
C16 C17 1.382(3) .
C17 C18 1.380(4) .
C18 C19 1.367(4) .
C19 C20 1.376(4) .
